data_7110545
loop_
_publ_author_name
'Zaman, Md. Badruz'
'Tomura, Masaaki'
'Yamashita, Yoshiro'

_publ_section_title
;
 Novel supramolecular synthon in crystal engineering: ionic complexes of
 4,4'-bipyridine and 1,2-bis(2-pyridyl)ethylene with
 2,5-dichloro-3,6-dihydroxy-1,4-benzoquinone
;
_journal_coden_ASTM CHCOFS
_journal_issue 11
_journal_name_full
;
 Chemical Communications (Cambridge, United Kingdom)
;
_journal_page_first 999
_journal_page_last 1000
_journal_paper_doi 10.1039/a902305d
_journal_year 1999
_chemical_formula_moiety 'C12 H12 N2, C6 Cl2 O4'
_chemical_formula_sum 'C18 H12 Cl2 N2 O4'
_chemical_formula_weight 391.21
_chemical_melting_point 215
_chemical_name_systematic
; 
 complex of trans-1,2-bis(2-pyridyl)ethylene and 
 2,5-dichloro-3,6-dihydroxy-1,4-benzoquinone
;
_space_group_IT_number 2
_symmetry_cell_setting triclinic
_symmetry_Int_Tables_number 2
_symmetry_space_group_name_Hall '-P 1'
_symmetry_space_group_name_H-M 'P -1'
_atom_sites_solution_hydrogens difmap
_atom_sites_solution_primary direct
_atom_sites_solution_secondary difmap
_cell_angle_alpha 91.34(1)
_cell_angle_beta 99.69(1)
_cell_angle_gamma 111.702(8)
_cell_formula_units_Z 1
_cell_length_a 9.855(1)
_cell_length_b 11.245(1)
_cell_length_c 3.9057(6)
_cell_measurement_reflns_used 25
_cell_measurement_temperature 293
_cell_measurement_theta_max 15.0
_cell_measurement_theta_min 14.5
_cell_volume 394.67(9)
_computing_cell_refinement 'Rigaku/AFC Diffractometer Control'
_computing_data_collection 'Rigaku/AFC Diffractometer Control'
_computing_data_reduction teXsan
_computing_structure_refinement teXsan
_computing_structure_solution SHELXS-86
_diffrn_ambient_temperature 293
_diffrn_measurement_device_type 'Rigaku AFC7R'
_diffrn_measurement_method \w-2\q
_diffrn_radiation_detector 'scintillation counter'
_diffrn_radiation_monochromator graphite
_diffrn_radiation_source 'Rigaku rotating anode'
_diffrn_radiation_type 'Mo K\a'
_diffrn_radiation_wavelength 0.7107
_diffrn_reflns_av_R_equivalents 0.015
_diffrn_reflns_av_sigmaI/netI 0.053
_diffrn_reflns_limit_h_max 12
_diffrn_reflns_limit_h_min 0
_diffrn_reflns_limit_k_max 13
_diffrn_reflns_limit_k_min -14
_diffrn_reflns_limit_l_max 5
_diffrn_reflns_limit_l_min -5
_diffrn_reflns_number 1906
_diffrn_reflns_reduction_process 'Lp corrections applied'
_diffrn_reflns_theta_max 27.51
_diffrn_reflns_theta_min 2.27
_diffrn_standards_decay_% 1.52
_diffrn_standards_interval_count 150
_diffrn_standards_number 3
_exptl_absorpt_coefficient_mu 0.440
_exptl_absorpt_correction_type none
_exptl_crystal_colour brown
_exptl_crystal_density_diffrn 1.646
_exptl_crystal_density_method 'not measured'
_exptl_crystal_description plate
_exptl_crystal_F_000 200.00
_exptl_crystal_size_max 0.300
_exptl_crystal_size_mid 0.100
_exptl_crystal_size_min 0.050
_refine_diff_density_max 0.21
_refine_diff_density_min -0.18
_refine_ls_extinction_method none
_refine_ls_goodness_of_fit_ref 1.242
_refine_ls_hydrogen_treatment refall
_refine_ls_matrix_type full
_refine_ls_number_constraints 0
_refine_ls_number_parameters 142
_refine_ls_number_reflns 1258
_refine_ls_number_restraints 0
_refine_ls_R_factor_all 0.0332
_refine_ls_R_factor_gt 0.0332
_refine_ls_shift/su_max 0.1140
_refine_ls_shift/su_mean 0.0060
_refine_ls_structure_factor_coef F
_refine_ls_weighting_scheme unit
_refine_ls_wR_factor_gt 0.0336
_refine_ls_wR_factor_ref 0.0336
_reflns_number_gt 1258
_reflns_number_total 1804
_reflns_threshold_expression I>3\s(I)
_cod_data_source_file 902305dsup1.cif
_cod_data_source_block 2
_cod_depositor_comments
;
The following automatic conversions were performed:
'_reflns_observed_expression' tag replaced with
'_reflns_threshold_expression' tag as specified in the replacement
file
'cod-tools/trunk/perl-scripts/inputs/replacement_tags.lst'.

'_atom_site_calc_flags'
tag replaced with '_atom_site_calc_flag' tag as specified in the
replacement file
'cod-tools/trunk/perl-scripts/inputs/replacement_tags.lst'.

'_atom_type_scat_imag'
tag replaced with '_atom_type_scat_dispersion_imag' tag as specified
in the replacement file
'cod-tools/trunk/perl-scripts/inputs/replacement_tags.lst'.

Automatic conversion script
Id: cif_correct_tags 3137 2015-03-23 15:08:43Z antanas 
;
_cod_original_cell_volume 394.68(10)
_cod_original_formula_sum 'C18 H12 Cl2 N2 O4 '
_cod_database_code 7110545

loop_
_symmetry_equiv_pos_as_xyz
'x, y, z'
'-x, -y, -z'

loop_
_atom_site_label
_atom_site_type_symbol
_atom_site_fract_x
_atom_site_fract_y
_atom_site_fract_z
_atom_site_U_iso_or_equiv
_atom_site_adp_type
_atom_site_occupancy
_atom_site_calc_flag
Cl(1) Cl 0.22789(7) 0.27042(6) 0.3776(2) 0.0370(2) Uani 1.00 d
O(1) O -0.0600(2) 0.2130(2) -0.1045(5) 0.0355(5) Uani 1.00 d
O(2) O 0.2515(2) 0.0115(2) 0.4220(5) 0.0420(5) Uani 1.00 d
N(1) N 0.2538(2) 0.7558(2) 0.6184(5) 0.0284(5) Uani 1.00 d
C(1) C 0.3945(3) 0.8295(2) 0.7628(7) 0.0342(6) Uani 1.00 d
C(2) C 0.4827(3) 0.7798(3) 0.9733(7) 0.0368(7) Uani 1.00 d
C(3) C 0.4216(3) 0.6508(3) 1.0304(7) 0.0379(7) Uani 1.00 d
C(4) C 0.2767(3) 0.5760(2) 0.8822(7) 0.0323(6) Uani 1.00 d
C(5) C 0.1906(2) 0.6306(2) 0.6731(6) 0.0268(6) Uani 1.00 d
C(6) C 0.0349(3) 0.5626(2) 0.5072(7) 0.0312(6) Uani 1.00 d
C(7) C -0.0260(3) 0.1176(2) -0.0456(6) 0.0268(6) Uani 1.00 d
C(8) C 0.1024(2) 0.1214(2) 0.1727(6) 0.0275(6) Uani 1.00 d
C(9) C 0.1382(3) 0.0130(2) 0.2319(6) 0.0273(6) Uani 1.00 d
H(1) H 0.433(3) 0.924(3) 0.703(8) 0.054(9) Uiso 1.00 d
H(2) H 0.583(3) 0.831(3) 1.078(7) 0.040(7) Uiso 1.00 d
H(3) H 0.483(3) 0.614(3) 1.170(7) 0.041(8) Uiso 1.00 d
H(4) H 0.235(3) 0.491(3) 0.922(7) 0.032(7) Uiso 1.00 d
H(5) H -0.018(3) 0.615(3) 0.412(7) 0.041(7) Uiso 1.00 d
H(6) H 0.197(4) 0.792(3) 0.453(9) 0.066(10) Uiso 1.00 d

loop_
_atom_site_aniso_label
_atom_site_aniso_U_11
_atom_site_aniso_U_22
_atom_site_aniso_U_33
_atom_site_aniso_U_12
_atom_site_aniso_U_13
_atom_site_aniso_U_23
Cl(1) 0.0339(3) 0.0275(3) 0.0407(4) 0.0071(2) -0.0049(2) -0.0040(2)
O(1) 0.0372(10) 0.0278(9) 0.040(1) 0.0149(7) -0.0037(8) 0.0013(7)
O(2) 0.0333(10) 0.0376(10) 0.048(1) 0.0145(8) -0.0118(8) 0.0004(8)
N(1) 0.027(1) 0.0257(10) 0.031(1) 0.0100(8) 0.0012(8) 0.0029(8)
C(1) 0.029(1) 0.031(1) 0.036(1) 0.0056(10) 0.003(1) -0.001(1)
C(2) 0.025(1) 0.040(1) 0.036(1) 0.007(1) -0.003(1) -0.006(1)
C(3) 0.034(1) 0.045(1) 0.034(1) 0.018(1) -0.005(1) 0.000(1)
C(4) 0.034(1) 0.027(1) 0.033(1) 0.011(1) 0.000(1) 0.0038(10)
C(5) 0.026(1) 0.025(1) 0.028(1) 0.0088(9) 0.0044(9) 0.0006(9)
C(6) 0.026(1) 0.028(1) 0.037(1) 0.0101(9) -0.0015(10) 0.004(1)
C(7) 0.027(1) 0.025(1) 0.026(1) 0.0092(9) 0.0029(9) 0.0042(9)
C(8) 0.026(1) 0.024(1) 0.028(1) 0.0055(9) 0.0013(9) 0.0003(9)
C(9) 0.025(1) 0.029(1) 0.027(1) 0.0100(9) 0.0014(9) 0.0037(9)

loop_
_atom_type_symbol
_atom_type_description
_atom_type_scat_dispersion_real
_atom_type_scat_dispersion_imag
_atom_type_scat_source
C C 0.003 0.002
;International Tables for Crystallography
(1992, Vol. C, Tables 4.2.6.8 and 6.1.1.1)
;
H H 0.000 0.000
;International Tables for Crystallography
(1992, Vol. C, Table 6.1.1.2)
;
Cl Cl 0.148 0.159
;International Tables for Crystallography
(1992, Vol. C, Tables 4.2.6.8 and 6.1.1.1)
;
N N 0.006 0.003
;International Tables for Crystallography
(1992, Vol. C, Tables 4.2.6.8 and 6.1.1.1)
;
O O 0.011 0.006
;International Tables for Crystallography
(1992, Vol. C, Tables 4.2.6.8 and 6.1.1.1)
;

loop_
_geom_angle_atom_site_label_1
_geom_angle_atom_site_label_2
_geom_angle_atom_site_label_3
_geom_angle
_geom_angle_site_symmetry_1
_geom_angle_site_symmetry_2
_geom_angle_site_symmetry_3
_geom_angle_publ_flag
C(1) N(1) C(5) 122.5(2) 1_555 1_555 1_555 yes
C(1) N(1) H(6) 118(1) 1_555 1_555 1_555 yes
C(5) N(1) H(6) 118(1) 1_555 1_555 1_555 yes
N(1) C(1) C(2) 120.9(2) 1_555 1_555 1_555 yes
N(1) C(1) H(1) 116(1) 1_555 1_555 1_555 yes
C(2) C(1) H(1) 122(1) 1_555 1_555 1_555 yes
C(1) C(2) C(3) 117.9(2) 1_555 1_555 1_555 yes
C(1) C(2) H(2) 121(1) 1_555 1_555 1_555 yes
C(3) C(2) H(2) 120(1) 1_555 1_555 1_555 yes
C(2) C(3) C(4) 120.8(2) 1_555 1_555 1_555 yes
C(2) C(3) H(3) 118(1) 1_555 1_555 1_555 yes
C(4) C(3) H(3) 120(1) 1_555 1_555 1_555 yes
C(3) C(4) C(5) 119.4(2) 1_555 1_555 1_555 yes
C(3) C(4) H(4) 121(1) 1_555 1_555 1_555 yes
C(5) C(4) H(4) 119(1) 1_555 1_555 1_555 yes
N(1) C(5) C(4) 118.5(2) 1_555 1_555 1_555 yes
N(1) C(5) C(6) 116.8(2) 1_555 1_555 1_555 yes
C(4) C(5) C(6) 124.8(2) 1_555 1_555 1_555 yes
C(5) C(6) C(6) 123.7(3) 1_555 1_555 2_566 yes
C(5) C(6) H(5) 116(1) 1_555 1_555 1_555 yes
C(6) C(6) H(5) 119(1) 2_566 1_555 1_555 yes
O(1) C(7) C(8) 125.0(2) 1_555 1_555 1_555 yes
O(1) C(7) C(9) 116.2(2) 1_555 1_555 2_555 yes
C(8) C(7) C(9) 118.8(2) 1_555 1_555 2_555 yes
Cl(1) C(8) C(7) 117.9(2) 1_555 1_555 1_555 yes
Cl(1) C(8) C(9) 118.4(2) 1_555 1_555 1_555 yes
C(7) C(8) C(9) 123.7(2) 1_555 1_555 1_555 yes
O(2) C(9) C(7) 116.4(2) 1_555 1_555 2_555 yes
O(2) C(9) C(8) 126.1(2) 1_555 1_555 1_555 yes
C(7) C(9) C(8) 117.5(2) 2_555 1_555 1_555 yes

loop_
_geom_bond_atom_site_label_1
_geom_bond_atom_site_label_2
_geom_bond_distance
_geom_bond_site_symmetry_1
_geom_bond_site_symmetry_2
_geom_bond_publ_flag
Cl(1) C(8) 1.746(2) 1_555 1_555 yes
O(1) C(7) 1.252(3) 1_555 1_555 yes
O(2) C(9) 1.238(3) 1_555 1_555 yes
N(1) C(1) 1.339(3) 1_555 1_555 yes
N(1) C(5) 1.351(3) 1_555 1_555 yes
N(1) H(6) 0.98(3) 1_555 1_555 yes
C(1) C(2) 1.372(4) 1_555 1_555 yes
C(1) H(1) 1.03(3) 1_555 1_555 yes
C(2) C(3) 1.389(4) 1_555 1_555 yes
C(2) H(2) 0.95(3) 1_555 1_555 yes
C(3) C(4) 1.376(3) 1_555 1_555 yes
C(3) H(3) 0.96(3) 1_555 1_555 yes
C(4) C(5) 1.393(3) 1_555 1_555 yes
C(4) H(4) 0.92(3) 1_555 1_555 yes
C(5) C(6) 1.461(3) 1_555 1_555 yes
C(6) C(6) 1.313(5) 1_555 2_566 yes
C(6) H(5) 0.96(3) 1_555 1_555 yes
C(7) C(8) 1.387(3) 1_555 1_555 yes
C(7) C(9) 1.545(3) 1_555 2_555 yes
C(8) C(9) 1.403(3) 1_555 1_555 yes
